data_7225505
loop_
_publ_author_name
'Sosnovskikh, Vyacheslav'
'Korotaev, Vladislav'
'Kutyashev, Igor'
'Barkov, Alexey'
'Safrygin, Alexander'

_publ_section_title
;
 One-pot synthesis of functionalized benzo[c]coumarins and their
 precursors via the reaction of 2-(polyfluoroalkyl)chromones with
 4-alkyl-3-cyanocoumarins
;
_journal_name_full 'RSC Adv.'
_journal_paper_doi 10.1039/C6RA12492E
_journal_year 2016
_chemical_formula_moiety 'C23 H14 F3 N3 O8'
_chemical_formula_sum 'C23 H14 F3 N3 O8'
_chemical_formula_weight 517.37
_chemical_name_systematic
;
 ? 
;
_space_group_crystal_system triclinic
_space_group_IT_number 2
_space_group_name_Hall '-P 1'
_space_group_name_H-M_alt 'P -1'
_symmetry_space_group_name_Hall '-P 1'
_symmetry_space_group_name_H-M 'P -1'
_atom_sites_solution_hydrogens geom
_atom_sites_solution_primary direct
_atom_sites_solution_secondary difmap
_audit_creation_date 2015-10-07
_audit_creation_method
;
  Olex2 1.2-ac2
  (compiled 2012.03.27 svn.r2268, GUI svn.r4156)
;
_audit_update_record
;
2016-03-11 deposited with the CCDC.
2016-06-09 downloaded from the CCDC.
;
_cell_angle_alpha 104.099(4)
_cell_angle_beta 96.924(4)
_cell_angle_gamma 99.452(4)
_cell_formula_units_Z 4
_cell_length_a 10.5239(5)
_cell_length_b 11.2068(6)
_cell_length_c 20.6780(10)
_cell_measurement_reflns_used 2915
_cell_measurement_temperature 295(2)
_cell_measurement_theta_max 21.8790
_cell_measurement_theta_min 2.4420
_cell_volume 2300.1(2)
_computing_cell_refinement
;
CrysAlisPro, Agilent Technologies,
Version 1.171.36.32 (release 02-08-2013 CrysAlis171 .NET)
(compiled Aug  2 2013,16:46:58)
;
_computing_data_collection
;
CrysAlisPro, Agilent Technologies,
Version 1.171.36.32 (release 02-08-2013 CrysAlis171 .NET)
(compiled Aug  2 2013,16:46:58)
;
_computing_data_reduction
;
CrysAlisPro, Agilent Technologies,
Version 1.171.36.32 (release 02-08-2013 CrysAlis171 .NET)
(compiled Aug  2 2013,16:46:58)
;
_computing_molecular_graphics
;
O. V. Dolomanov, L. J. Bourhis, R. J. Gildea, J. A. K. Howard and H. Puschmann,
OLEX2: a complete structure solution, refinement and analysis program.
J. Appl. Cryst. (2009). 42, 339-341.
;
_computing_publication_material
;
O. V. Dolomanov, L. J. Bourhis, R. J. Gildea, J. A. K. Howard and H. Puschmann,
OLEX2: a complete structure solution, refinement and analysis program.
J. Appl. Cryst. (2009). 42, 339-341.
;
_computing_structure_refinement
;
SHELXL, G.M. Sheldrick, Acta Cryst.
(2008). A64, 112-122
;
_computing_structure_solution
;
SHELXS, G.M. Sheldrick, Acta Cryst.
(2008). A64, 112-122
;
_diffrn_ambient_temperature 295(2)
_diffrn_detector_area_resol_mean 15.9555
_diffrn_measured_fraction_theta_full 0.8871
_diffrn_measured_fraction_theta_max 0.9960
_diffrn_measurement_details
;
  1 omega  -25.00   21.00   1.0000  100.0000
omega____ theta____ kappa____ phi______ frames
    -      -20.6360  -99.0000  150.0000 46

  2 omega  -95.00  -65.00   1.0000  100.0000
omega____ theta____ kappa____ phi______ frames
    -      -20.6360 -178.0000    0.0000 30

  3 omega  -25.00    0.00   1.0000  100.0000
omega____ theta____ kappa____ phi______ frames
    -      -20.6360  -99.0000   60.0000 25

  4 omega  -95.00  -35.00   1.0000  100.0000
omega____ theta____ kappa____ phi______ frames
    -      -20.6360 -178.0000   90.0000 60

  5 omega  -40.00   43.00   1.0000  100.0000
omega____ theta____ kappa____ phi______ frames
    -       23.1360  -52.0000  -24.0000 83

  6 omega    6.00   60.00   1.0000  100.0000
omega____ theta____ kappa____ phi______ frames
    -       23.1360  -99.0000  -60.0000 54

  7 omega  -28.00   81.00   1.0000  100.0000
omega____ theta____ kappa____ phi______ frames
    -       23.1360    0.0000 -180.0000 109
;
_diffrn_measurement_device_type 'Xcalibur, Eos'
_diffrn_measurement_method '\w scans'
_diffrn_orient_matrix_UB_11 0.0527412000
_diffrn_orient_matrix_UB_12 0.0514540000
_diffrn_orient_matrix_UB_13 0.0150204000
_diffrn_orient_matrix_UB_21 0.0312725000
_diffrn_orient_matrix_UB_22 -0.0381271000
_diffrn_orient_matrix_UB_23 0.0168354000
_diffrn_orient_matrix_UB_31 0.0323140000
_diffrn_orient_matrix_UB_32 -0.0183521000
_diffrn_orient_matrix_UB_33 -0.0278941000
_diffrn_radiation_monochromator graphite
_diffrn_radiation_type 'Mo K\a'
_diffrn_radiation_wavelength 0.7107
_diffrn_reflns_av_R_equivalents 0.0396
_diffrn_reflns_av_unetI/netI 0.0803
_diffrn_reflns_limit_h_max 13
_diffrn_reflns_limit_h_min -13
_diffrn_reflns_limit_k_max 14
_diffrn_reflns_limit_k_min -14
_diffrn_reflns_limit_l_max 25
_diffrn_reflns_limit_l_min -26
_diffrn_reflns_number 18751
_diffrn_reflns_theta_full 26.00
_diffrn_reflns_theta_max 27.10
_diffrn_reflns_theta_min 2.40
_diffrn_source 'Enhance (Mo) X-ray Source'
_exptl_absorpt_coefficient_mu 0.130
_exptl_absorpt_correction_T_max 1.00000
_exptl_absorpt_correction_T_min 0.86805
_exptl_absorpt_correction_type multi-scan
_exptl_absorpt_process_details
;
CrysAlisPro, Agilent Technologies,
Version 1.171.36.32 (release 02-08-2013 CrysAlis171 .NET)
(compiled Aug  2 2013,16:46:58)
Empirical absorption correction using spherical harmonics,
 implemented in SCALE3 ABSPACK scaling algorithm.
;
_exptl_crystal_colour 'light yellow'
_exptl_crystal_colour_modifier light
_exptl_crystal_colour_primary yellow
_exptl_crystal_density_diffrn 1.494
_exptl_crystal_density_method 'not measured'
_exptl_crystal_description prism
_exptl_crystal_F_000 1056
_exptl_crystal_size_max 0.25
_exptl_crystal_size_mid 0.2
_exptl_crystal_size_min 0.15
_refine_diff_density_max 0.381
_refine_diff_density_min -0.224
_refine_diff_density_rms 0.042
_refine_ls_extinction_method none
_refine_ls_goodness_of_fit_ref 1.005
_refine_ls_hydrogen_treatment mixed
_refine_ls_matrix_type full
_refine_ls_number_parameters 733
_refine_ls_number_reflns 10110
_refine_ls_number_restraints 39
_refine_ls_restrained_S_all 1.007
_refine_ls_R_factor_all 0.1581
_refine_ls_R_factor_gt 0.0617
_refine_ls_shift/su_max 0.000
_refine_ls_shift/su_mean 0.000
_refine_ls_structure_factor_coef Fsqd
_refine_ls_weighting_details 'calc w=1/[\s^2^(Fo^2^)+(0.0700P)^2^+0.0000P] where P=(Fo^2^+2Fc^2^)/3'
_refine_ls_weighting_scheme calc
_refine_ls_wR_factor_gt 0.1317
_refine_ls_wR_factor_ref 0.1799
_reflns_number_gt 4559
_reflns_number_total 10110
_reflns_threshold_expression >2sigma(I)
_cod_data_source_file c6ra12492e2.cif
_cod_data_source_block exp_699
_cod_database_code 7225505
_reflns_odcompleteness_completeness 88.71
_reflns_odcompleteness_iscentric 1
_reflns_odcompleteness_theta 28.22

loop_
_space_group_symop_id
_space_group_symop_operation_xyz
1 'x, y, z'
2 '-x, -y, -z'

loop_
_atom_site_label
_atom_site_type_symbol
_atom_site_fract_x
_atom_site_fract_y
_atom_site_fract_z
_atom_site_U_iso_or_equiv
_atom_site_adp_type
_atom_site_occupancy
_atom_site_symmetry_multiplicity
_atom_site_calc_flag
_atom_site_refinement_flags
_atom_site_disorder_assembly
_atom_site_disorder_group
O3A O 0.5472(2) 0.5624(2) 0.17089(11) 0.0634(6) Uani 1 1 d . . .
O1A O 0.2653(2) 1.0685(2) 0.00841(12) 0.0726(7) Uani 1 1 d . . .
C20A C 0.5997(3) 0.6857(3) 0.19690(14) 0.0470(7) Uani 1 1 d . . .
C16A C 0.5629(3) 0.8956(3) 0.20383(14) 0.0479(7) Uani 1 1 d . . .
O8A O 0.2936(2) 0.7085(2) 0.15079(11) 0.0732(7) Uani 1 1 d . . .
O4A O 0.7595(3) 0.5391(3) 0.23746(16) 0.0975(9) Uani 1 1 d . . .
C15A C 0.5235(3) 0.7663(3) 0.17816(13) 0.0442(7) Uani 1 1 d . . .
C18A C 0.7655(3) 0.8666(3) 0.26581(14) 0.0521(8) Uani 1 1 d . . .
C19A C 0.7170(3) 0.7369(3) 0.24245(14) 0.0510(8) Uani 1 1 d . . .
C17A C 0.6851(3) 0.9393(3) 0.24483(15) 0.0521(8) Uani 1 1 d . . .
C12A C 0.2738(3) 0.6095(3) 0.01355(14) 0.0481(7) Uani 1 1 d . A .
C13A C 0.4046(3) 0.6653(3) 0.05707(13) 0.0511(8) Uani 1 1 d . . .
H13C H 0.4465 0.7349 0.0419 0.061 Uiso 1 1 calc R . .
H13D H 0.4589 0.6026 0.0515 0.061 Uiso 1 1 calc R . .
C11A C 0.1933(3) 0.6735(3) -0.00974(15) 0.0563(8) Uani 1 1 d . . .
H11A H 0.1116 0.6288 -0.0332 0.068 Uiso 1 1 calc R . .
C14A C 0.3967(3) 0.7114(3) 0.13078(14) 0.0473(7) Uani 1 1 d . . .
C4A C 0.2220(3) 0.8111(3) -0.00167(14) 0.0521(8) Uani 1 1 d . . .
C5A C 0.1558(3) 0.8919(3) 0.04199(15) 0.0528(8) Uani 1 1 d . . .
N1A N 0.7840(3) 0.6497(3) 0.26804(16) 0.0671(8) Uani 1 1 d . . .
O5A O 0.8616(3) 0.6913(3) 0.32112(14) 0.0934(8) Uani 1 1 d . . .
N2A N 0.7303(3) 1.0774(3) 0.26894(18) 0.0760(9) Uani 1 1 d . . .
C10A C 0.1774(3) 1.0188(3) 0.04389(16) 0.0606(8) Uani 1 1 d . . .
C6A C 0.0678(3) 0.8501(3) 0.08089(16) 0.0614(9) Uani 1 1 d . . .
H6A H 0.0539 0.7666 0.0820 0.074 Uiso 1 1 calc R . .
O2A O 0.4121(3) 1.0483(3) -0.05842(14) 0.0940(8) Uani 1 1 d . . .
C3A C 0.3046(3) 0.8622(3) -0.03750(16) 0.0615(9) Uani 1 1 d . . .
F1A F 0.2996(4) 0.4089(3) -0.0398(3) 0.1148(12) Uani 0.88 1 d P A 1
F2A F 0.1073(3) 0.4281(3) -0.0292(3) 0.1192(16) Uani 0.88 1 d P A 1
C22A C 0.4762(3) 0.9824(3) 0.18928(17) 0.0666(9) Uani 1 1 d . . .
H22D H 0.4266 0.9482 0.1445 0.100 Uiso 1 1 calc R . .
H22E H 0.5287 1.0629 0.1925 0.100 Uiso 1 1 calc R . .
H22F H 0.4177 0.9918 0.2215 0.100 Uiso 1 1 calc R . .
C23A C 0.2307(4) 0.4705(3) 0.0002(2) 0.0678(10) Uani 1 1 d . . .
O7A O 0.6891(3) 1.1317(3) 0.31726(16) 0.1182(11) Uani 1 1 d . . .
O6A O 0.8034(3) 1.1275(3) 0.23855(19) 0.1240(12) Uani 1 1 d . . .
C7A C 0.0017(3) 0.9314(4) 0.11751(18) 0.0740(10) Uani 1 1 d . . .
H7A H -0.0580 0.9023 0.1426 0.089 Uiso 1 1 calc R . .
C21A C 0.8948(3) 0.9273(4) 0.31124(19) 0.0830(11) Uani 1 1 d . . .
H21D H 0.8880 0.9238 0.3567 0.124 Uiso 1 1 calc R . .
H21E H 0.9178 1.0133 0.3103 0.124 Uiso 1 1 calc R . .
H21F H 0.9610 0.8833 0.2956 0.124 Uiso 1 1 calc R . .
C9A C 0.1118(4) 1.1012(3) 0.08042(17) 0.0724(10) Uani 1 1 d . . .
H9A H 0.1268 1.1853 0.0803 0.087 Uiso 1 1 calc R . .
C1A C 0.3695(4) 0.7861(4) -0.0834(2) 0.0756(11) Uani 1 1 d . . .
C2A C 0.3329(4) 0.9968(4) -0.03124(19) 0.0706(10) Uani 1 1 d . . .
N3A N 0.4178(4) 0.7238(4) -0.1209(2) 0.1057(12) Uani 1 1 d . . .
C8A C 0.0235(4) 1.0563(4) 0.11716(18) 0.0780(11) Uani 1 1 d . . .
H8A H -0.0220 1.1106 0.1420 0.094 Uiso 1 1 calc R . .
F3A F 0.2441(6) 0.4343(3) 0.0567(2) 0.1341(17) Uani 0.88 1 d P A 1
O1 O 0.1820(2) 0.7878(2) 0.27668(11) 0.0618(6) Uani 1 1 d . . .
O2 O 0.0062(2) 0.6917(2) 0.20075(12) 0.0742(7) Uani 1 1 d . . .
C5 C 0.3424(3) 0.6740(3) 0.31068(15) 0.0514(8) Uani 1 1 d . . .
O3 O -0.0432(3) 0.5091(2) 0.37696(13) 0.0751(7) Uani 1 1 d . . .
C4 C 0.2579(3) 0.5573(3) 0.27039(14) 0.0486(7) Uani 1 1 d . . .
C12 C 0.2473(3) 0.3434(3) 0.28802(15) 0.0535(8) Uani 1 1 d . B .
C15 C 0.0140(3) 0.3515(3) 0.42009(14) 0.0491(7) Uani 1 1 d . . .
C16 C -0.0079(3) 0.2608(3) 0.45539(14) 0.0535(8) Uani 1 1 d . . .
C20 C -0.0792(3) 0.4221(3) 0.40940(15) 0.0541(8) Uani 1 1 d . . .
O8 O 0.2409(2) 0.4252(2) 0.42706(12) 0.0846(8) Uani 1 1 d . . .
C3 C 0.1438(3) 0.5630(3) 0.23345(15) 0.0522(8) Uani 1 1 d . . .
N1 N -0.2985(3) 0.4670(3) 0.41527(15) 0.0708(8) Uani 1 1 d . . .
C10 C 0.3008(3) 0.7855(3) 0.31193(15) 0.0550(8) Uani 1 1 d . . .
C14 C 0.1379(3) 0.3757(3) 0.39171(16) 0.0538(8) Uani 1 1 d . . .
N2 N -0.1512(3) 0.1457(3) 0.51322(16) 0.0708(8) Uani 1 1 d . . .
C18 C -0.2270(3) 0.3068(3) 0.46622(14) 0.0540(8) Uani 1 1 d . . .
C17 C -0.1278(3) 0.2434(3) 0.47677(14) 0.0562(8) Uani 1 1 d . . .
F3 F 0.3367(4) 0.2108(3) 0.34426(17) 0.1038(11) Uani 0.88 1 d P B 1
C6 C 0.4646(3) 0.6810(3) 0.34808(16) 0.0601(8) Uani 1 1 d . . .
H6 H 0.4943 0.6076 0.3490 0.072 Uiso 1 1 calc R . .
C13 C 0.1227(3) 0.3322(3) 0.31575(15) 0.0590(8) Uani 1 1 d . . .
H13A H 0.0777 0.2450 0.3009 0.071 Uiso 1 1 calc R . .
H13B H 0.0676 0.3806 0.2965 0.071 Uiso 1 1 calc R . .
F2 F 0.2432(4) 0.1286(3) 0.2437(2) 0.1223(13) Uani 0.88 1 d P B 1
F1 F 0.4316(3) 0.2509(3) 0.2670(2) 0.1170(10) Uani 0.88 1 d P B 1
C19 C -0.2001(3) 0.3977(3) 0.43108(14) 0.0532(8) Uani 1 1 d . . .
C1 C 0.0594(3) 0.4530(4) 0.18896(17) 0.0620(9) Uani 1 1 d . . .
C11 C 0.3038(3) 0.4390(3) 0.26821(15) 0.0554(8) Uani 1 1 d . . .
H11 H 0.3807 0.4312 0.2511 0.066 Uiso 1 1 calc R . .
O4 O -0.2603(3) 0.5727(3) 0.40792(16) 0.1022(9) Uani 1 1 d . . .
N3 N -0.0076(3) 0.3657(3) 0.15370(16) 0.0884(10) Uani 1 1 d . . .
C9 C 0.3760(4) 0.9002(3) 0.34826(18) 0.0719(10) Uani 1 1 d . . .
H9 H 0.3456 0.9739 0.3492 0.086 Uiso 1 1 calc R . .
C2 C 0.1036(3) 0.6816(3) 0.23413(16) 0.0573(8) Uani 1 1 d . . .
O7 O -0.1073(3) 0.1729(3) 0.57254(15) 0.1215(12) Uani 1 1 d . . .
C7 C 0.5403(3) 0.7940(4) 0.38318(18) 0.0728(10) Uani 1 1 d . . .
H7 H 0.6218 0.7975 0.4074 0.087 Uiso 1 1 calc R . .
O6 O -0.2116(3) 0.0427(3) 0.48215(15) 0.1067(10) Uani 1 1 d . . .
O5 O -0.4111(3) 0.4245(3) 0.41170(18) 0.1251(12) Uani 1 1 d . . .
C22 C -0.3533(3) 0.2787(4) 0.49235(19) 0.0792(11) Uani 1 1 d . . .
H22A H -0.4224 0.2368 0.4550 0.119 Uiso 1 1 calc R . .
H22B H -0.3738 0.3558 0.5167 0.119 Uiso 1 1 calc R . .
H22C H -0.3442 0.2255 0.5220 0.119 Uiso 1 1 calc R . .
C23 C 0.3138(5) 0.2341(4) 0.2835(3) 0.0799(11) Uani 1 1 d D . .
C21 C 0.0923(3) 0.1821(3) 0.46696(19) 0.0778(10) Uani 1 1 d . . .
H21A H 0.1539 0.1877 0.4367 0.117 Uiso 1 1 calc R . .
H21B H 0.0490 0.0961 0.4587 0.117 Uiso 1 1 calc R . .
H21C H 0.1373 0.2125 0.5128 0.117 Uiso 1 1 calc R . .
C8 C 0.4971(4) 0.9037(4) 0.3832(2) 0.0833(11) Uani 1 1 d . . .
H8 H 0.5501 0.9806 0.4069 0.100 Uiso 1 1 calc R . .
H3 H -0.101(3) 0.550(3) 0.3800(17) 0.077(12) Uiso 1 1 d . . .
F4 F 0.332(2) 0.418(2) 0.0126(16) 0.082(6) Uani 0.12 1 d PU A 2
F5 F 0.171(4) 0.418(2) -0.0613(12) 0.103(8) Uani 0.12 1 d PU A 2
F9 F 0.158(3) 0.439(2) 0.0359(14) 0.071(6) Uani 0.12 1 d PU A 2
H3A H 0.612(4) 0.528(4) 0.186(2) 0.128(18) Uiso 1 1 d . . .
F6 F 0.330(3) 0.201(2) 0.2190(8) 0.083(5) Uani 0.12 1 d PDU B 2
F7 F 0.212(3) 0.150(2) 0.295(2) 0.152(11) Uani 0.12 1 d PDU B 2
F8 F 0.408(3) 0.228(4) 0.3252(18) 0.156(15) Uani 0.12 1 d PDU B 2

loop_
_atom_site_aniso_label
_atom_site_aniso_U_11
_atom_site_aniso_U_22
_atom_site_aniso_U_33
_atom_site_aniso_U_23
_atom_site_aniso_U_13
_atom_site_aniso_U_12
O3A 0.0626(15) 0.0473(14) 0.0801(16) 0.0206(12) 0.0036(12) 0.0112(12)
O1A 0.0790(17) 0.0545(14) 0.0836(16) 0.0274(13) 0.0099(14) 0.0014(13)
C20A 0.0481(18) 0.0421(18) 0.0535(17) 0.0147(14) 0.0127(14) 0.0109(15)
C16A 0.0497(18) 0.0496(19) 0.0469(16) 0.0124(14) 0.0118(14) 0.0148(15)
O8A 0.0462(14) 0.111(2) 0.0619(14) 0.0221(13) 0.0132(11) 0.0149(13)
O4A 0.097(2) 0.0541(17) 0.135(2) 0.0237(16) -0.0156(17) 0.0261(15)
C15A 0.0428(17) 0.0472(18) 0.0438(16) 0.0129(14) 0.0078(13) 0.0108(14)
C18A 0.0477(18) 0.055(2) 0.0510(17) 0.0116(15) 0.0037(14) 0.0114(16)
C19A 0.0448(18) 0.059(2) 0.0562(18) 0.0232(16) 0.0062(15) 0.0187(16)
C17A 0.0518(19) 0.0450(19) 0.0549(18) 0.0066(15) 0.0076(15) 0.0081(16)
C12A 0.0432(18) 0.0458(18) 0.0511(17) 0.0110(14) 0.0078(14) 0.0005(15)
C13A 0.0460(18) 0.0543(19) 0.0515(18) 0.0144(15) 0.0060(14) 0.0076(15)
C11A 0.0458(19) 0.054(2) 0.0571(19) 0.0115(16) -0.0016(15) -0.0093(16)
C14A 0.0440(18) 0.0492(18) 0.0522(18) 0.0184(14) 0.0096(14) 0.0105(15)
C4A 0.0459(18) 0.054(2) 0.0506(17) 0.0194(15) -0.0079(14) -0.0020(15)
C5A 0.0472(19) 0.053(2) 0.0518(18) 0.0151(15) -0.0058(15) -0.0004(15)
N1A 0.0577(19) 0.074(2) 0.079(2) 0.0361(18) 0.0077(16) 0.0183(17)
O5A 0.088(2) 0.101(2) 0.0952(19) 0.0517(17) -0.0181(16) 0.0148(16)
N2A 0.076(2) 0.052(2) 0.087(2) 0.0050(18) 0.0017(18) 0.0056(17)
C10A 0.060(2) 0.055(2) 0.061(2) 0.0205(17) -0.0009(16) -0.0039(17)
C6A 0.060(2) 0.057(2) 0.063(2) 0.0204(17) 0.0012(17) -0.0006(17)
O2A 0.098(2) 0.0847(19) 0.1072(19) 0.0490(16) 0.0315(16) -0.0040(15)
C3A 0.056(2) 0.064(2) 0.064(2) 0.0235(18) 0.0063(17) 0.0033(17)
F1A 0.112(3) 0.0593(17) 0.160(3) -0.011(2) 0.059(3) 0.0157(17)
F2A 0.066(2) 0.0552(17) 0.204(5) 0.003(2) 0.005(3) -0.0172(15)
C22A 0.072(2) 0.059(2) 0.075(2) 0.0199(18) 0.0132(18) 0.0286(18)
C23A 0.058(3) 0.051(2) 0.085(3) 0.009(2) 0.011(2) 0.000(2)
O7A 0.164(3) 0.0698(19) 0.099(2) -0.0173(17) 0.018(2) 0.0248(19)
O6A 0.120(3) 0.071(2) 0.177(3) 0.034(2) 0.047(2) -0.0101(18)
C7A 0.069(2) 0.077(3) 0.075(2) 0.021(2) 0.0128(19) 0.007(2)
C21A 0.063(2) 0.076(3) 0.093(3) 0.010(2) -0.015(2) 0.007(2)
C9A 0.087(3) 0.054(2) 0.069(2) 0.0156(19) -0.001(2) 0.009(2)
C1A 0.079(3) 0.074(3) 0.079(3) 0.033(2) 0.020(2) 0.008(2)
C2A 0.070(3) 0.066(3) 0.076(2) 0.034(2) 0.007(2) -0.003(2)
N3A 0.118(3) 0.109(3) 0.108(3) 0.043(2) 0.047(2) 0.031(2)
C8A 0.087(3) 0.073(3) 0.071(2) 0.013(2) 0.009(2) 0.019(2)
F3A 0.208(5) 0.068(2) 0.129(3) 0.054(2) 0.019(4) -0.001(3)
O1 0.0674(15) 0.0582(15) 0.0709(14) 0.0271(12) 0.0165(12) 0.0256(12)
O2 0.0632(16) 0.0899(18) 0.0852(16) 0.0448(14) 0.0098(13) 0.0292(14)
C5 0.053(2) 0.052(2) 0.0563(18) 0.0195(15) 0.0166(15) 0.0156(16)
O3 0.0808(18) 0.0689(17) 0.1002(19) 0.0488(15) 0.0266(15) 0.0369(15)
C4 0.0488(19) 0.0513(19) 0.0517(17) 0.0201(15) 0.0137(15) 0.0140(15)
C12 0.056(2) 0.0461(19) 0.0578(18) 0.0118(15) 0.0043(15) 0.0151(16)
C15 0.0501(19) 0.0465(18) 0.0494(17) 0.0153(14) -0.0029(14) 0.0105(15)
C16 0.055(2) 0.0492(19) 0.0520(18) 0.0161(15) -0.0061(15) 0.0067(16)
C20 0.064(2) 0.0461(19) 0.0524(18) 0.0168(15) 0.0012(15) 0.0115(16)
O8 0.0550(16) 0.102(2) 0.0776(16) 0.0040(14) -0.0053(13) 0.0040(14)
C3 0.054(2) 0.055(2) 0.0551(18) 0.0239(16) 0.0147(16) 0.0156(16)
N1 0.064(2) 0.073(2) 0.084(2) 0.0279(17) 0.0109(16) 0.0272(18)
C10 0.058(2) 0.054(2) 0.0589(19) 0.0207(16) 0.0161(16) 0.0148(17)
C14 0.055(2) 0.0432(18) 0.063(2) 0.0167(15) 0.0002(16) 0.0113(16)
N2 0.073(2) 0.071(2) 0.067(2) 0.0318(17) -0.0044(15) 0.0025(17)
C18 0.056(2) 0.0510(19) 0.0489(17) 0.0088(15) -0.0009(15) 0.0076(16)
C17 0.063(2) 0.053(2) 0.0505(18) 0.0208(15) -0.0024(16) 0.0032(17)
F3 0.124(3) 0.081(2) 0.120(3) 0.0392(18) 0.000(2) 0.054(2)
C6 0.050(2) 0.063(2) 0.072(2) 0.0230(18) 0.0114(17) 0.0138(17)
C13 0.056(2) 0.058(2) 0.060(2) 0.0196(16) 0.0030(15) 0.0033(16)
F2 0.128(3) 0.0547(19) 0.148(3) -0.022(2) -0.035(2) 0.0327(19)
F1 0.095(2) 0.093(2) 0.183(3) 0.040(2) 0.043(2) 0.0581(19)
C19 0.058(2) 0.0478(19) 0.0534(18) 0.0125(15) -0.0007(15) 0.0174(16)
C1 0.063(2) 0.071(3) 0.055(2) 0.0230(19) 0.0037(17) 0.018(2)
C11 0.052(2) 0.051(2) 0.066(2) 0.0133(16) 0.0159(16) 0.0189(16)
O4 0.097(2) 0.101(2) 0.146(3) 0.069(2) 0.0426(19) 0.0509(18)
N3 0.093(3) 0.079(2) 0.079(2) 0.0145(18) -0.0163(18) 0.010(2)
C9 0.086(3) 0.049(2) 0.083(2) 0.0198(19) 0.017(2) 0.015(2)
C2 0.056(2) 0.069(2) 0.059(2) 0.0287(18) 0.0171(17) 0.0215(19)
O7 0.144(3) 0.134(3) 0.082(2) 0.0638(19) -0.0171(18) -0.009(2)
C7 0.054(2) 0.077(3) 0.083(2) 0.021(2) 0.0078(18) 0.004(2)
O6 0.124(3) 0.0679(19) 0.121(2) 0.0420(17) -0.0085(19) -0.0071(18)
O5 0.0554(19) 0.129(3) 0.201(3) 0.075(2) -0.008(2) 0.0204(18)
C22 0.069(2) 0.082(3) 0.089(3) 0.027(2) 0.019(2) 0.013(2)
C23 0.084(3) 0.057(3) 0.097(4) 0.017(2) 0.007(3) 0.019(2)
C21 0.068(2) 0.071(2) 0.102(3) 0.046(2) -0.008(2) 0.019(2)
C8 0.081(3) 0.064(3) 0.092(3) 0.013(2) 0.006(2) -0.005(2)
F4 0.070(12) 0.060(11) 0.118(14) 0.025(11) 0.024(13) 0.013(9)
F5 0.116(17) 0.083(13) 0.085(13) 0.017(10) -0.025(12) -0.014(13)
F9 0.078(12) 0.060(10) 0.073(13) 0.025(9) 0.040(11) -0.025(10)
F6 0.120(14) 0.054(10) 0.078(11) 0.012(9) 0.000(10) 0.050(10)
F7 0.171(19) 0.080(15) 0.22(2) 0.043(14) 0.044(17) 0.046(14)
F8 0.13(2) 0.17(2) 0.15(2) 0.023(15) 0.020(16) 0.014(16)

loop_
_atom_type_symbol
_atom_type_description
_atom_type_scat_dispersion_real
_atom_type_scat_dispersion_imag
_atom_type_scat_source
C C 0.0033 0.0016 'International Tables Vol C Tables 4.2.6.8 and 6.1.1.4'
H H 0.0000 0.0000 'International Tables Vol C Tables 4.2.6.8 and 6.1.1.4'
F F 0.0171 0.0103 'International Tables Vol C Tables 4.2.6.8 and 6.1.1.4'
N N 0.0061 0.0033 'International Tables Vol C Tables 4.2.6.8 and 6.1.1.4'
O O 0.0106 0.0060 'International Tables Vol C Tables 4.2.6.8 and 6.1.1.4'

loop_
_geom_angle_atom_site_label_1
_geom_angle_atom_site_label_2
_geom_angle_atom_site_label_3
_geom_angle
C20A O3A H3A 101(3)
C2A O1A C10A 122.1(3)
O3A C20A C15A 114.7(3)
O3A C20A C19A 126.1(3)
C15A C20A C19A 119.0(3)
C15A C16A C17A 116.6(3)
C15A C16A C22A 121.2(3)
C17A C16A C22A 122.2(3)
C20A C15A C14A 119.0(3)
C16A C15A C20A 120.8(3)
C16A C15A C14A 120.2(3)
C19A C18A C21A 124.8(3)
C17A C18A C19A 115.0(3)
C17A C18A C21A 120.2(3)
C20A C19A N1A 117.2(3)
C18A C19A C20A 122.2(3)
C18A C19A N1A 120.6(3)
C16A C17A N2A 116.6(3)
C18A C17A C16A 126.0(3)
C18A C17A N2A 117.4(3)
C11A C12A C13A 125.2(3)
C11A C12A C23A 119.0(3)
C23A C12A C13A 115.7(3)
C12A C13A H13C 109.0
C12A C13A H13D 109.0
C12A C13A C14A 113.1(2)
H13C C13A H13D 107.8
C14A C13A H13C 109.0
C14A C13A H13D 109.0
C12A C11A H11A 117.3
C12A C11A C4A 125.5(3)
C4A C11A H11A 117.3
O8A C14A C15A 121.3(2)
O8A C14A C13A 122.0(3)
C15A C14A C13A 116.6(2)
C5A C4A C11A 120.1(3)
C3A C4A C11A 121.1(3)
C3A C4A C5A 118.7(3)
C10A C5A C4A 118.3(3)
C10A C5A C6A 117.7(3)
C6A C5A C4A 124.0(3)
O4A N1A C19A 119.7(3)
O4A N1A O5A 122.4(3)
O5A N1A C19A 117.9(3)
O7A N2A C17A 117.2(3)
O6A N2A C17A 118.1(3)
O6A N2A O7A 124.7(4)
O1A C10A C5A 121.5(3)
C9A C10A O1A 116.2(3)
C9A C10A C5A 122.3(3)
C5A C6A H6A 119.7
C7A C6A C5A 120.5(3)
C7A C6A H6A 119.7
C4A C3A C1A 121.3(3)
C4A C3A C2A 122.2(3)
C1A C3A C2A 116.6(3)
C16A C22A H22D 109.5
C16A C22A H22E 109.5
C16A C22A H22F 109.5
H22D C22A H22E 109.5
H22D C22A H22F 109.5
H22E C22A H22F 109.5
F1A C23A C12A 111.7(3)
F1A C23A F2A 105.9(4)
F1A C23A F3A 106.6(5)
F1A C23A F4 47.9(13)
F2A C23A C12A 113.5(3)
F2A C23A F3A 106.9(4)
F2A C23A F4 135.0(10)
F3A C23A C12A 111.8(3)
F3A C23A F4 62.6(13)
F4 C23A C12A 110.6(9)
F5 C23A C12A 112.4(11)
F5 C23A F1A 65.0(17)
F5 C23A F2A 44.7(16)
F5 C23A F3A 134.8(11)
F5 C23A F4 109.4(18)
F9 C23A C12A 114.5(11)
F9 C23A F1A 132.5(12)
F9 C23A F2A 64.7(14)
F9 C23A F3A 45.1(15)
F9 C23A F4 103.9(17)
F9 C23A F5 105.7(17)
C6A C7A H7A 119.9
C6A C7A C8A 120.2(3)
C8A C7A H7A 119.9
C18A C21A H21D 109.5
C18A C21A H21E 109.5
C18A C21A H21F 109.5
H21D C21A H21E 109.5
H21D C21A H21F 109.5
H21E C21A H21F 109.5
C10A C9A H9A 120.8
C10A C9A C8A 118.4(4)
C8A C9A H9A 120.8
N3A C1A C3A 178.0(5)
O1A C2A C3A 117.0(3)
O2A C2A O1A 118.1(3)
O2A C2A C3A 124.9(4)
C7A C8A H8A 119.6
C9A C8A C7A 120.7(4)
C9A C8A H8A 119.6
C2 O1 C10 121.8(3)
C10 C5 C4 118.5(3)
C10 C5 C6 117.7(3)
C6 C5 C4 123.8(3)
C20 O3 H3 103(3)
C5 C4 C11 118.2(3)
C3 C4 C5 118.4(3)
C3 C4 C11 123.3(3)
C13 C12 C23 115.6(3)
C11 C12 C13 126.7(3)
C11 C12 C23 117.7(3)
C16 C15 C14 121.7(3)
C20 C15 C16 120.7(3)
C20 C15 C14 117.6(3)
C15 C16 C21 121.4(3)
C17 C16 C15 116.5(3)
C17 C16 C21 122.0(3)
O3 C20 C15 114.4(3)
O3 C20 C19 125.8(3)
C15 C20 C19 119.9(3)
C4 C3 C1 121.8(3)
C4 C3 C2 122.2(3)
C1 C3 C2 115.9(3)
O4 N1 C19 117.4(3)
O5 N1 C19 120.5(4)
O5 N1 O4 122.1(3)
O1 C10 C5 121.8(3)
O1 C10 C9 116.2(3)
C9 C10 C5 122.0(3)
C15 C14 C13 115.1(3)
O8 C14 C15 122.3(3)
O8 C14 C13 122.6(3)
O7 N2 C17 118.1(3)
O7 N2 O6 123.2(3)
O6 N2 C17 118.7(3)
C17 C18 C19 115.2(3)
C17 C18 C22 120.9(3)
C19 C18 C22 123.9(3)
C16 C17 N2 116.2(3)
C18 C17 C16 126.2(3)
C18 C17 N2 117.5(3)
C5 C6 H6 119.7
C7 C6 C5 120.6(3)
C7 C6 H6 119.7
C12 C13 C14 115.2(3)
C12 C13 H13A 108.5
C12 C13 H13B 108.5
C14 C13 H13A 108.5
C14 C13 H13B 108.5
H13A C13 H13B 107.5
C20 C19 N1 118.6(3)
C18 C19 C20 121.4(3)
C18 C19 N1 120.0(3)
N3 C1 C3 179.9(5)
C4 C11 H11 116.6
C12 C11 C4 126.8(3)
C12 C11 H11 116.6
C10 C9 H9 120.7
C8 C9 C10 118.7(3)
C8 C9 H9 120.7
O1 C2 C3 117.0(3)
O2 C2 O1 118.3(3)
O2 C2 C3 124.6(3)
C6 C7 H7 119.8
C6 C7 C8 120.5(4)
C8 C7 H7 119.8
C18 C22 H22A 109.5
C18 C22 H22B 109.5
C18 C22 H22C 109.5
H22A C22 H22B 109.5
H22A C22 H22C 109.5
H22B C22 H22C 109.5
F3 C23 C12 110.8(4)
F3 C23 F7 67.1(18)
F2 C23 C12 113.4(4)
F2 C23 F3 104.5(4)
F2 C23 F1 109.1(4)
F2 C23 F6 61.4(11)
F2 C23 F7 49.1(16)
F1 C23 C12 115.2(4)
F1 C23 F3 102.7(4)
F1 C23 F6 59.2(12)
F1 C23 F7 146.5(12)
F6 C23 C12 104.1(8)
F6 C23 F3 145.1(8)
F6 C23 F7 110.2(19)
F7 C23 C12 97.9(12)
F8 C23 C12 125.9(18)
F8 C23 F3 40.3(19)
F8 C23 F2 117.8(19)
F8 C23 F1 62(2)
F8 C23 F6 115(2)
F8 C23 F7 102(2)
C16 C21 H21A 109.5
C16 C21 H21B 109.5
C16 C21 H21C 109.5
H21A C21 H21B 109.5
H21A C21 H21C 109.5
H21B C21 H21C 109.5
C9 C8 C7 120.5(4)
C9 C8 H8 119.8
C7 C8 H8 119.8

loop_
_geom_bond_atom_site_label_1
_geom_bond_atom_site_label_2
_geom_bond_distance
O3A C20A 1.348(3)
O3A H3A 0.89(5)
O1A C10A 1.377(4)
O1A C2A 1.354(4)
C20A C15A 1.394(4)
C20A C19A 1.401(4)
C16A C15A 1.388(4)
C16A C17A 1.393(4)
C16A C22A 1.496(4)
O8A C14A 1.206(3)
O4A N1A 1.215(3)
C15A C14A 1.497(4)
C18A C19A 1.400(4)
C18A C17A 1.371(4)
C18A C21A 1.508(4)
C19A N1A 1.456(4)
C17A N2A 1.482(4)
C12A C13A 1.497(4)
C12A C11A 1.316(4)
C12A C23A 1.496(4)
C13A H13C 0.9700
C13A H13D 0.9700
C13A C14A 1.503(4)
C11A H11A 0.9300
C11A C4A 1.485(4)
C4A C5A 1.443(4)
C4A C3A 1.353(4)
C5A C10A 1.392(4)
C5A C6A 1.394(4)
N1A O5A 1.224(3)
N2A O7A 1.205(4)
N2A O6A 1.203(4)
C10A C9A 1.377(5)
C6A H6A 0.9300
C6A C7A 1.374(5)
O2A C2A 1.206(4)
C3A C1A 1.431(5)
C3A C2A 1.460(5)
F1A C23A 1.311(5)
F2A C23A 1.322(5)
C22A H22D 0.9600
C22A H22E 0.9600
C22A H22F 0.9600
C23A F3A 1.325(5)
C23A F4 1.33(2)
C23A F5 1.30(2)
C23A F9 1.197(18)
C7A H7A 0.9300
C7A C8A 1.383(5)
C21A H21D 0.9600
C21A H21E 0.9600
C21A H21F 0.9600
C9A H9A 0.9300
C9A C8A 1.378(5)
C1A N3A 1.139(4)
C8A H8A 0.9300
O1 C10 1.377(4)
O1 C2 1.365(4)
O2 C2 1.203(4)
C5 C4 1.450(4)
C5 C10 1.386(4)
C5 C6 1.399(4)
O3 C20 1.342(4)
O3 H3 0.82(3)
C4 C3 1.363(4)
C4 C11 1.477(4)
C12 C13 1.492(4)
C12 C11 1.316(4)
C12 C23 1.497(5)
C15 C16 1.395(4)
C15 C20 1.387(4)
C15 C14 1.504(4)
C16 C17 1.386(4)
C16 C21 1.515(4)
C20 C19 1.406(4)
O8 C14 1.197(3)
C3 C1 1.430(5)
C3 C2 1.457(4)
N1 C19 1.445(4)
N1 O4 1.239(4)
N1 O5 1.189(4)
C10 C9 1.377(4)
C14 C13 1.507(4)
N2 C17 1.478(4)
N2 O7 1.202(3)
N2 O6 1.204(3)
C18 C17 1.381(4)
C18 C19 1.400(4)
C18 C22 1.509(4)
F3 C23 1.347(6)
C6 H6 0.9300
C6 C7 1.359(5)
C13 H13A 0.9700
C13 H13B 0.9700
F2 C23 1.311(5)
F1 C23 1.321(5)
C1 N3 1.135(4)
C11 H11 0.9300
C9 H9 0.9300
C9 C8 1.376(5)
C7 H7 0.9300
C7 C8 1.378(5)
C22 H22A 0.9600
C22 H22B 0.9600
C22 H22C 0.9600
C23 F6 1.333(14)
C23 F7 1.383(18)
C23 F8 1.256(19)
C21 H21A 0.9600
C21 H21B 0.9600
C21 H21C 0.9600
C8 H8 0.9300
